data_1552670
loop_
_publ_author_name
'Feng, Li'
'Wang, Jia'
'Liu, Shuai'
'Zhang, Xue-Jia'
'Bi, Qi-Rui'
'Hu, Yan-Yun'
'Wang, Zhe'
'Tan, Ning-Hua'

_publ_section_title
;
 Colletopeptides A-D, Anti-inflammatory Cyclic Tridepsipeptides from the
 Plant Endophytic Fungus Colletotrichum sp. S8.
;
_journal_issue 6
_journal_name_full 'Journal of natural products'
_journal_page_first 1434
_journal_page_last 1441
_journal_paper_doi 10.1021/acs.jnatprod.8b00829
_journal_volume 82
_journal_year 2019
_chemical_absolute_configuration ad
_chemical_formula_sum 'C30 H48 N2 O6'
_chemical_formula_weight 532.70
_space_group_crystal_system monoclinic
_space_group_IT_number 4
_space_group_name_Hall 'P 2yb'
_space_group_name_H-M_alt 'P 1 21 1'
_atom_sites_solution_hydrogens geom
_audit_creation_method SHELXL-2016/6
_cell_angle_alpha 90
_cell_angle_beta 99.994(6)
_cell_angle_gamma 90
_cell_formula_units_Z 2
_cell_length_a 6.0596(5)
_cell_length_b 20.5898(19)
_cell_length_c 12.0426(11)
_cell_measurement_reflns_used 2930
_cell_measurement_temperature 153(2)
_cell_measurement_theta_max 68.29
_cell_measurement_theta_min 4.29
_cell_volume 1479.7(2)
_computing_cell_refinement 'Bruker SAINT'
_computing_data_collection 'Bruker APEX2'
_computing_data_reduction 'Bruker SAINT'
_computing_molecular_graphics 'Bruker SHELXTL'
_computing_publication_material 'Bruker SHELXTL'
_computing_structure_refinement 'SHELXL-2016/6 (Sheldrick, 2016)'
_computing_structure_solution 'SHELXS-97 (Sheldrick 2008)'
_diffrn_ambient_temperature 153(2)
_diffrn_measured_fraction_theta_full 0.970
_diffrn_measured_fraction_theta_max 0.970
_diffrn_radiation_type CuK\a
_diffrn_radiation_wavelength 1.54178
_diffrn_reflns_av_R_equivalents 0.0330
_diffrn_reflns_av_unetI/netI 0.0527
_diffrn_reflns_Laue_measured_fraction_full 0.970
_diffrn_reflns_Laue_measured_fraction_max 0.970
_diffrn_reflns_limit_h_max 7
_diffrn_reflns_limit_h_min -5
_diffrn_reflns_limit_k_max 23
_diffrn_reflns_limit_k_min -24
_diffrn_reflns_limit_l_max 13
_diffrn_reflns_limit_l_min -14
_diffrn_reflns_number 6124
_diffrn_reflns_point_group_measured_fraction_full 0.766
_diffrn_reflns_point_group_measured_fraction_max 0.766
_diffrn_reflns_theta_full 64.992
_diffrn_reflns_theta_max 64.992
_diffrn_reflns_theta_min 3.727
_exptl_absorpt_coefficient_mu 0.662
_exptl_absorpt_correction_T_max 0.7531
_exptl_absorpt_correction_T_min 0.5899
_exptl_absorpt_correction_type multi-scan
_exptl_absorpt_process_details
;
 SADABS 2016/2: Krause, L., Herbst-Irmer, R., Sheldrick G.M. & Stalke D.,
 J. Appl. Cryst. 48 (2015) 3-10
;
_exptl_crystal_colour
;
;
_exptl_crystal_density_diffrn 1.196
_exptl_crystal_description
;
;
_exptl_crystal_F_000 580
_exptl_crystal_size_max 0.260
_exptl_crystal_size_mid 0.220
_exptl_crystal_size_min 0.190
_refine_diff_density_max 0.268
_refine_diff_density_min -0.221
_refine_diff_density_rms 0.045
_refine_ls_abs_structure_details
;
 Flack x determined using 1151 quotients [(I+)-(I-)]/[(I+)+(I-)]
 (Parsons, Flack and Wagner, Acta Cryst. B69 (2013) 249-259).
;
_refine_ls_abs_structure_Flack 0.11(16)
_refine_ls_extinction_method none
_refine_ls_goodness_of_fit_ref 1.056
_refine_ls_hydrogen_treatment constr
_refine_ls_matrix_type full
_refine_ls_number_parameters 351
_refine_ls_number_reflns 3851
_refine_ls_number_restraints 1
_refine_ls_restrained_S_all 1.056
_refine_ls_R_factor_all 0.0483
_refine_ls_R_factor_gt 0.0457
_refine_ls_shift/su_max 0.000
_refine_ls_shift/su_mean 0.000
_refine_ls_structure_factor_coef Fsqd
_refine_ls_weighting_details 'w=1/[\s^2^(Fo^2^)+(0.0865P)^2^] where P=(Fo^2^+2Fc^2^)/3'
_refine_ls_weighting_scheme calc
_refine_ls_wR_factor_gt 0.1220
_refine_ls_wR_factor_ref 0.1240
_reflns_Friedel_coverage 0.532
_reflns_Friedel_fraction_full 0.550
_reflns_Friedel_fraction_max 0.550
_reflns_number_gt 3575
_reflns_number_total 3851
_reflns_threshold_expression 'I > 2\s(I)'
_cod_data_source_file np8b00829_si_001.cif
_cod_data_source_block cu_20180225ykd_0m_a
_cod_original_sg_symbol_H-M 'P 21'
_cod_database_code 1552670
_shelx_shelxl_version_number 2016/6
_shelx_space_group_comment
;
The symmetry employed for this shelxl refinement is uniquely defined
by the following loop, which should always be used as a source of
symmetry information in preference to the above space-group names.
They are only intended as comments.
;
_shelx_estimated_absorpt_t_min 0.847
_shelx_estimated_absorpt_t_max 0.885

loop_
_space_group_symop_operation_xyz
'x, y, z'
'-x, y+1/2, -z'

loop_
_atom_site_label
_atom_site_type_symbol
_atom_site_fract_x
_atom_site_fract_y
_atom_site_fract_z
_atom_site_U_iso_or_equiv
_atom_site_adp_type
_atom_site_occupancy
_atom_site_site_symmetry_order
_atom_site_calc_flag
_atom_site_refinement_flags_posn
_atom_site_refinement_flags_adp
C1 C 0.5375(6) 0.7668(2) 0.6522(3) 0.0355(8) Uani 1 1 d . .
H1 H 0.667492 0.782810 0.627100 0.043 Uiso 1 1 calc R U
C2 C 0.5334(6) 0.7629(2) 0.7661(3) 0.0388(8) Uani 1 1 d . .
H2 H 0.659865 0.776954 0.818637 0.047 Uiso 1 1 calc R U
C3 C 0.3483(6) 0.7388(2) 0.8050(3) 0.0392(8) Uani 1 1 d . .
H3 H 0.347821 0.735290 0.883654 0.047 Uiso 1 1 calc R U
C4 C 0.1624(6) 0.7197(2) 0.7271(3) 0.0398(9) Uani 1 1 d . .
H4 H 0.033658 0.703235 0.752827 0.048 Uiso 1 1 calc R U
C5 C 0.1635(6) 0.72432(18) 0.6130(3) 0.0344(8) Uani 1 1 d . .
H5 H 0.034762 0.711621 0.560725 0.041 Uiso 1 1 calc R U
C6 C 0.3524(6) 0.74759(17) 0.5736(3) 0.0314(7) Uani 1 1 d . .
C7 C 0.3607(6) 0.75101(18) 0.4489(3) 0.0333(8) Uani 1 1 d . .
H7A H 0.509852 0.766863 0.438239 0.040 Uiso 1 1 calc R U
H7B H 0.246769 0.782261 0.412206 0.040 Uiso 1 1 calc R U
C8 C 0.3167(5) 0.68430(18) 0.3932(3) 0.0289(7) Uani 1 1 d . .
H8 H 0.157981 0.670769 0.392590 0.035 Uiso 1 1 calc R U
C9 C 0.4794(5) 0.63396(18) 0.4571(2) 0.0280(7) Uani 1 1 d . .
C10 C 0.5526(5) 0.52516(17) 0.5278(3) 0.0284(7) Uani 1 1 d . .
H10 H 0.707480 0.543560 0.537092 0.034 Uiso 1 1 calc R U
C11 C 0.5238(6) 0.49399(19) 0.6405(3) 0.0363(8) Uani 1 1 d . .
H11 H 0.381400 0.468378 0.627467 0.044 Uiso 1 1 calc R U
C12 C 0.5074(7) 0.5443(2) 0.7318(3) 0.0439(9) Uani 1 1 d . .
H12A H 0.372972 0.571400 0.706822 0.053 Uiso 1 1 calc R U
H12B H 0.484917 0.521207 0.801070 0.053 Uiso 1 1 calc R U
C13 C 0.7087(8) 0.5888(3) 0.7611(3) 0.0544(11) Uani 1 1 d . .
H13A H 0.843532 0.562654 0.785694 0.082 Uiso 1 1 calc R U
H13B H 0.685567 0.618198 0.822033 0.082 Uiso 1 1 calc R U
H13C H 0.727128 0.614227 0.694554 0.082 Uiso 1 1 calc R U
C14 C 0.7180(7) 0.4467(2) 0.6762(3) 0.0471(9) Uani 1 1 d . .
H14A H 0.860606 0.469611 0.679339 0.071 Uiso 1 1 calc R U
H14B H 0.708587 0.411151 0.621406 0.071 Uiso 1 1 calc R U
H14C H 0.709112 0.428895 0.750831 0.071 Uiso 1 1 calc R U
C15 C 0.5273(5) 0.47526(18) 0.4315(3) 0.0302(7) Uani 1 1 d . .
C16 C 0.5727(6) 0.46617(18) 0.2372(3) 0.0319(7) Uani 1 1 d . .
H16 H 0.479867 0.426804 0.244925 0.038 Uiso 1 1 calc R U
C17 C 0.8011(5) 0.44360(18) 0.2144(3) 0.0323(7) Uani 1 1 d . .
H17 H 0.898350 0.482681 0.212461 0.039 Uiso 1 1 calc R U
C18 C 0.9112(6) 0.39946(19) 0.3097(3) 0.0356(8) Uani 1 1 d . .
H18A H 0.922144 0.422365 0.381761 0.053 Uiso 1 1 calc R U
H18B H 1.061621 0.387492 0.297363 0.053 Uiso 1 1 calc R U
H18C H 0.820664 0.360136 0.311169 0.053 Uiso 1 1 calc R U
C19 C 0.7719(6) 0.4100(2) 0.0984(3) 0.0347(7) Uani 1 1 d . .
H19A H 0.640683 0.380675 0.091170 0.042 Uiso 1 1 calc R U
H19B H 0.738223 0.443583 0.039056 0.042 Uiso 1 1 calc R U
C20 C 0.9745(6) 0.37050(19) 0.0764(3) 0.0352(8) Uani 1 1 d . .
H20A H 0.988034 0.330707 0.123209 0.042 Uiso 1 1 calc R U
H20B H 1.112548 0.396459 0.098994 0.042 Uiso 1 1 calc R U
C21 C 0.9539(6) 0.3516(2) -0.0468(3) 0.0406(8) Uani 1 1 d . .
H21A H 0.801995 0.333791 -0.072807 0.049 Uiso 1 1 calc R U
H21B H 0.968719 0.391308 -0.091356 0.049 Uiso 1 1 calc R U
C22 C 1.1257(6) 0.30199(19) -0.0715(3) 0.0350(8) Uani 1 1 d . .
H22A H 1.095558 0.259763 -0.037727 0.042 Uiso 1 1 calc R U
H22B H 1.277286 0.316366 -0.035662 0.042 Uiso 1 1 calc R U
C23 C 1.1201(6) 0.29296(19) -0.1982(3) 0.0343(8) Uani 1 1 d . .
H23 H 0.960517 0.293159 -0.237395 0.041 Uiso 1 1 calc R U
C24 C 1.2454(7) 0.3454(2) -0.2480(4) 0.0481(10) Uani 1 1 d . .
H24A H 1.405345 0.342344 -0.216425 0.072 Uiso 1 1 calc R U
H24B H 1.188523 0.387974 -0.230006 0.072 Uiso 1 1 calc R U
H24C H 1.223842 0.340012 -0.330019 0.072 Uiso 1 1 calc R U
C25 C 0.4356(5) 0.51178(18) 0.1517(3) 0.0312(7) Uani 1 1 d . .
H25A H 0.289329 0.519807 0.175224 0.037 Uiso 1 1 calc R U
H25B H 0.405612 0.489693 0.077577 0.037 Uiso 1 1 calc R U
C26 C 0.5473(5) 0.57761(17) 0.1373(3) 0.0288(7) Uani 1 1 d . .
H26 H 0.638897 0.590543 0.211212 0.035 Uiso 1 1 calc R U
C27 C 0.3745(5) 0.63188(18) 0.0980(3) 0.0297(7) Uani 1 1 d . .
H27 H 0.459468 0.671401 0.081835 0.036 Uiso 1 1 calc R U
C28 C 0.2130(6) 0.6143(2) -0.0097(3) 0.0361(8) Uani 1 1 d . .
H28A H 0.132000 0.574511 0.002654 0.054 Uiso 1 1 calc R U
H28B H 0.297597 0.607353 -0.071049 0.054 Uiso 1 1 calc R U
H28C H 0.105840 0.649819 -0.029844 0.054 Uiso 1 1 calc R U
C29 C 0.2511(5) 0.64845(17) 0.1942(3) 0.0283(7) Uani 1 1 d . .
C30 C 0.1539(5) 0.56126(19) 0.4680(3) 0.0355(8) Uani 1 1 d . .
H30A H 0.070304 0.593686 0.503516 0.053 Uiso 1 1 calc R U
H30B H 0.132656 0.518293 0.499523 0.053 Uiso 1 1 calc R U
H30C H 0.098920 0.560728 0.386503 0.053 Uiso 1 1 calc R U
N1 N 0.3666(4) 0.68422(15) 0.2779(2) 0.0297(6) Uani 1 1 d . .
H1A H 0.476934 0.708707 0.263121 0.036 Uiso 1 1 calc R U
N2 N 0.3934(4) 0.57788(15) 0.4896(2) 0.0297(6) Uani 1 1 d . .
O1 O 0.0604(4) 0.62777(13) 0.19792(19) 0.0335(6) Uani 1 1 d . .
O2 O 0.6921(4) 0.57041(14) 0.05681(19) 0.0343(6) Uani 1 1 d . .
H2A H 0.815740 0.588202 0.081268 0.051 Uiso 1 1 calc R U
O3 O 0.6059(4) 0.50115(12) 0.3443(2) 0.0333(5) Uani 1 1 d . .
O4 O 0.4428(5) 0.42299(14) 0.4333(2) 0.0415(6) Uani 1 1 d . .
O5 O 0.6810(3) 0.64591(13) 0.4719(2) 0.0338(6) Uani 1 1 d . .
O6 O 1.2216(4) 0.23299(14) -0.2222(2) 0.0390(6) Uani 1 1 d . .
H6 H 1.132784 0.202223 -0.217297 0.059 Uiso 1 1 calc R U

loop_
_atom_site_aniso_label
_atom_site_aniso_U_11
_atom_site_aniso_U_22
_atom_site_aniso_U_33
_atom_site_aniso_U_23
_atom_site_aniso_U_13
_atom_site_aniso_U_12
C1 0.0240(18) 0.038(2) 0.0436(18) -0.0036(16) 0.0050(13) -0.0017(15)
C2 0.034(2) 0.042(2) 0.0366(17) -0.0047(16) -0.0039(14) -0.0002(17)
C3 0.046(2) 0.039(2) 0.0321(16) 0.0022(15) 0.0050(14) 0.0051(17)
C4 0.0340(19) 0.041(2) 0.047(2) -0.0041(16) 0.0132(15) -0.0041(16)
C5 0.0271(17) 0.0340(18) 0.0413(18) -0.0050(15) 0.0039(13) 0.0002(15)
C6 0.0266(17) 0.0296(17) 0.0372(17) -0.0021(14) 0.0028(12) 0.0021(14)
C7 0.0309(18) 0.0327(19) 0.0356(17) 0.0019(14) 0.0038(12) 0.0012(15)
C8 0.0243(16) 0.0323(17) 0.0301(14) 0.0013(13) 0.0046(11) 0.0017(14)
C9 0.0244(17) 0.0321(18) 0.0273(14) -0.0046(13) 0.0043(11) 0.0024(14)
C10 0.0190(15) 0.0314(18) 0.0345(16) 0.0010(13) 0.0042(12) 0.0011(13)
C11 0.036(2) 0.036(2) 0.0368(17) 0.0060(15) 0.0054(13) -0.0024(15)
C12 0.047(2) 0.053(3) 0.0317(17) 0.0045(17) 0.0087(15) 0.0023(19)
C13 0.065(3) 0.055(3) 0.0399(19) -0.004(2) -0.0013(17) -0.004(2)
C14 0.051(2) 0.043(2) 0.0440(19) 0.0106(18) -0.0001(16) 0.0058(19)
C15 0.0221(16) 0.0295(18) 0.0384(17) 0.0021(14) 0.0037(12) 0.0024(14)
C16 0.0294(18) 0.0311(17) 0.0362(17) -0.0043(14) 0.0087(12) -0.0030(14)
C17 0.0270(17) 0.0334(17) 0.0358(16) -0.0030(15) 0.0039(13) -0.0024(15)
C18 0.0320(18) 0.038(2) 0.0360(17) -0.0040(15) 0.0041(13) 0.0028(16)
C19 0.0262(17) 0.0409(19) 0.0360(16) -0.0048(15) 0.0025(12) 0.0052(15)
C20 0.0248(17) 0.041(2) 0.0395(17) -0.0012(15) 0.0048(13) 0.0045(15)
C21 0.0299(18) 0.048(2) 0.0426(18) -0.0051(17) 0.0018(13) 0.0091(17)
C22 0.0258(18) 0.0390(19) 0.0390(18) 0.0004(15) 0.0021(13) 0.0042(15)
C23 0.0258(18) 0.039(2) 0.0380(17) -0.0018(15) 0.0050(13) 0.0049(15)
C24 0.051(2) 0.043(2) 0.054(2) 0.0032(19) 0.0197(18) 0.002(2)
C25 0.0216(16) 0.0350(19) 0.0379(16) -0.0046(14) 0.0077(12) -0.0018(14)
C26 0.0196(15) 0.0372(19) 0.0295(13) -0.0020(14) 0.0044(11) -0.0003(14)
C27 0.0232(15) 0.0351(18) 0.0312(15) -0.0001(14) 0.0054(11) -0.0017(14)
C28 0.0303(17) 0.045(2) 0.0323(16) 0.0031(15) 0.0032(12) 0.0010(16)
C29 0.0213(16) 0.0322(18) 0.0305(15) 0.0039(13) 0.0020(11) 0.0035(13)
C30 0.0233(17) 0.0352(19) 0.0488(19) 0.0045(16) 0.0081(13) -0.0009(15)
N1 0.0245(13) 0.0328(15) 0.0327(13) 0.0001(12) 0.0075(10) -0.0006(12)
N2 0.0198(13) 0.0369(16) 0.0326(13) -0.0014(12) 0.0053(10) 0.0017(12)
O1 0.0217(12) 0.0433(15) 0.0358(11) -0.0036(11) 0.0058(8) -0.0011(11)
O2 0.0213(11) 0.0461(15) 0.0364(11) -0.0041(11) 0.0075(9) 0.0004(11)
O3 0.0347(13) 0.0312(13) 0.0349(12) -0.0002(10) 0.0088(9) -0.0031(11)
O4 0.0477(15) 0.0364(15) 0.0414(13) -0.0006(11) 0.0102(11) -0.0078(13)
O5 0.0180(12) 0.0392(14) 0.0434(12) 0.0027(11) 0.0029(9) -0.0012(10)
O6 0.0301(13) 0.0389(15) 0.0503(14) -0.0074(12) 0.0133(10) 0.0007(11)

loop_
_atom_type_symbol
_atom_type_description
_atom_type_scat_dispersion_real
_atom_type_scat_dispersion_imag
_atom_type_scat_source
C C 0.0181 0.0091 'International Tables Vol C Tables 4.2.6.8 and 6.1.1.4'
H H 0.0000 0.0000 'International Tables Vol C Tables 4.2.6.8 and 6.1.1.4'
N N 0.0311 0.0180 'International Tables Vol C Tables 4.2.6.8 and 6.1.1.4'
O O 0.0492 0.0322 'International Tables Vol C Tables 4.2.6.8 and 6.1.1.4'

loop_
_geom_angle_atom_site_label_1
_geom_angle_atom_site_label_2
_geom_angle_atom_site_label_3
_geom_angle
C2 C1 C6 120.5(3)
C2 C1 H1 119.7
C6 C1 H1 119.7
C3 C2 C1 121.0(3)
C3 C2 H2 119.5
C1 C2 H2 119.5
C2 C3 C4 118.9(3)
C2 C3 H3 120.6
C4 C3 H3 120.6
C5 C4 C3 120.6(3)
C5 C4 H4 119.7
C3 C4 H4 119.7
C4 C5 C6 120.5(3)
C4 C5 H5 119.7
C6 C5 H5 119.7
C5 C6 C1 118.5(3)
C5 C6 C7 121.6(3)
C1 C6 C7 120.0(3)
C6 C7 C8 111.1(3)
C6 C7 H7A 109.4
C8 C7 H7A 109.4
C6 C7 H7B 109.4
C8 C7 H7B 109.4
H7A C7 H7B 108.0
N1 C8 C7 111.4(3)
N1 C8 C9 104.6(2)
C7 C8 C9 109.7(3)
N1 C8 H8 110.3
C7 C8 H8 110.3
C9 C8 H8 110.3
O5 C9 N2 123.5(3)
O5 C9 C8 118.1(3)
N2 C9 C8 118.3(3)
N2 C10 C11 114.5(3)
N2 C10 C15 106.5(2)
C11 C10 C15 112.0(3)
N2 C10 H10 107.9
C11 C10 H10 107.9
C15 C10 H10 107.9
C14 C11 C12 111.9(3)
C14 C11 C10 108.3(3)
C12 C11 C10 112.6(3)
C14 C11 H11 108.0
C12 C11 H11 108.0
C10 C11 H11 108.0
C13 C12 C11 115.3(3)
C13 C12 H12A 108.5
C11 C12 H12A 108.5
C13 C12 H12B 108.5
C11 C12 H12B 108.5
H12A C12 H12B 107.5
C12 C13 H13A 109.5
C12 C13 H13B 109.5
H13A C13 H13B 109.5
C12 C13 H13C 109.5
H13A C13 H13C 109.5
H13B C13 H13C 109.5
C11 C14 H14A 109.5
C11 C14 H14B 109.5
H14A C14 H14B 109.5
C11 C14 H14C 109.5
H14A C14 H14C 109.5
H14B C14 H14C 109.5
O4 C15 O3 125.9(3)
O4 C15 C10 125.2(3)
O3 C15 C10 108.9(3)
O3 C16 C17 108.6(2)
O3 C16 C25 105.5(3)
C17 C16 C25 117.9(3)
O3 C16 H16 108.2
C17 C16 H16 108.2
C25 C16 H16 108.2
C16 C17 C18 109.7(3)
C16 C17 C19 109.5(3)
C18 C17 C19 112.4(3)
C16 C17 H17 108.4
C18 C17 H17 108.4
C19 C17 H17 108.4
C17 C18 H18A 109.5
C17 C18 H18B 109.5
H18A C18 H18B 109.5
C17 C18 H18C 109.5
H18A C18 H18C 109.5
H18B C18 H18C 109.5
C20 C19 C17 115.2(3)
C20 C19 H19A 108.5
C17 C19 H19A 108.5
C20 C19 H19B 108.5
C17 C19 H19B 108.5
H19A C19 H19B 107.5
C19 C20 C21 111.8(3)
C19 C20 H20A 109.2
C21 C20 H20A 109.2
C19 C20 H20B 109.2
C21 C20 H20B 109.2
H20A C20 H20B 107.9
C22 C21 C20 114.8(3)
C22 C21 H21A 108.6
C20 C21 H21A 108.6
C22 C21 H21B 108.6
C20 C21 H21B 108.6
H21A C21 H21B 107.6
C21 C22 C23 112.2(3)
C21 C22 H22A 109.2
C23 C22 H22A 109.2
C21 C22 H22B 109.2
C23 C22 H22B 109.2
H22A C22 H22B 107.9
O6 C23 C24 105.9(3)
O6 C23 C22 111.7(3)
C24 C23 C22 112.7(3)
O6 C23 H23 108.8
C24 C23 H23 108.8
C22 C23 H23 108.8
C23 C24 H24A 109.5
C23 C24 H24B 109.5
H24A C24 H24B 109.5
C23 C24 H24C 109.5
H24A C24 H24C 109.5
H24B C24 H24C 109.5
C16 C25 C26 114.8(3)
C16 C25 H25A 108.6
C26 C25 H25A 108.6
C16 C25 H25B 108.6
C26 C25 H25B 108.6
H25A C25 H25B 107.6
O2 C26 C25 108.7(3)
O2 C26 C27 109.3(3)
C25 C26 C27 112.5(3)
O2 C26 H26 108.7
C25 C26 H26 108.7
C27 C26 H26 108.7
C28 C27 C29 111.9(3)
C28 C27 C26 112.9(3)
C29 C27 C26 108.9(3)
C28 C27 H27 107.6
C29 C27 H27 107.6
C26 C27 H27 107.6
C27 C28 H28A 109.5
C27 C28 H28B 109.5
H28A C28 H28B 109.5
C27 C28 H28C 109.5
H28A C28 H28C 109.5
H28B C28 H28C 109.5
O1 C29 N1 122.0(3)
O1 C29 C27 122.3(3)
N1 C29 C27 115.7(3)
N2 C30 H30A 109.5
N2 C30 H30B 109.5
H30A C30 H30B 109.5
N2 C30 H30C 109.5
H30A C30 H30C 109.5
H30B C30 H30C 109.5
C29 N1 C8 122.9(3)
C29 N1 H1A 118.5
C8 N1 H1A 118.5
C9 N2 C30 124.4(3)
C9 N2 C10 117.1(3)
C30 N2 C10 117.2(3)
C26 O2 H2A 109.5
C15 O3 C16 118.9(3)
C23 O6 H6 109.5

loop_
_geom_bond_atom_site_label_1
_geom_bond_atom_site_label_2
_geom_bond_distance
C1 C2 1.379(5)
C1 C6 1.394(5)
C1 H1 0.9500
C2 C3 1.381(6)
C2 H2 0.9500
C3 C4 1.392(5)
C3 H3 0.9500
C4 C5 1.379(5)
C4 H4 0.9500
C5 C6 1.398(5)
C5 H5 0.9500
C6 C7 1.513(5)
C7 C8 1.531(5)
C7 H7A 0.9900
C7 H7B 0.9900
C8 N1 1.472(4)
C8 C9 1.541(5)
C8 H8 1.0000
C9 O5 1.229(4)
C9 N2 1.352(5)
C10 N2 1.472(4)
C10 C11 1.539(5)
C10 C15 1.537(5)
C10 H10 1.0000
C11 C14 1.531(6)
C11 C12 1.527(5)
C11 H11 1.0000
C12 C13 1.517(7)
C12 H12A 0.9900
C12 H12B 0.9900
C13 H13A 0.9800
C13 H13B 0.9800
C13 H13C 0.9800
C14 H14A 0.9800
C14 H14B 0.9800
C14 H14C 0.9800
C15 O4 1.194(5)
C15 O3 1.337(4)
C16 O3 1.460(4)
C16 C17 1.529(5)
C16 C25 1.529(5)
C16 H16 1.0000
C17 C18 1.523(5)
C17 C19 1.542(5)
C17 H17 1.0000
C18 H18A 0.9800
C18 H18B 0.9800
C18 H18C 0.9800
C19 C20 1.533(5)
C19 H19A 0.9900
C19 H19B 0.9900
C20 C21 1.517(5)
C20 H20A 0.9900
C20 H20B 0.9900
C21 C22 1.524(5)
C21 H21A 0.9900
C21 H21B 0.9900
C22 C23 1.532(5)
C22 H22A 0.9900
C22 H22B 0.9900
C23 O6 1.431(4)
C23 C24 1.503(6)
C23 H23 1.0000
C24 H24A 0.9800
C24 H24B 0.9800
C24 H24C 0.9800
C25 C26 1.538(5)
C25 H25A 0.9900
C25 H25B 0.9900
C26 O2 1.424(4)
C26 C27 1.548(5)
C26 H26 1.0000
C27 C28 1.526(5)
C27 C29 1.523(4)
C27 H27 1.0000
C28 H28A 0.9800
C28 H28B 0.9800
C28 H28C 0.9800
C29 O1 1.239(4)
C29 N1 1.342(4)
C30 N2 1.470(4)
C30 H30A 0.9800
C30 H30B 0.9800
C30 H30C 0.9800
N1 H1A 0.8800
O2 H2A 0.8400
O6 H6 0.8400
